data_4032381
loop_
_publ_author_name
'Zhao, Ning'
'Xuan, Sunting'
'Fronczek, Frank R.'
'Smith, Kevin M.'
'Vicente, M Gra\,ca H'

_publ_section_title
;
 Enhanced Hypsochromic Shifts, Quantum Yield, and \p-\p Interactions in a
 meso,\b-Heteroaryl-Fused BODIPY.
;
_journal_issue 7
_journal_name_full 'The Journal of organic chemistry'
_journal_page_first 3880
_journal_page_last 3885
_journal_paper_doi 10.1021/acs.joc.6b02981
_journal_volume 82
_journal_year 2017
_chemical_formula_moiety 'C27 H15 B Br2 Cl2 F2 N2 O3'
_chemical_formula_sum 'C27 H15 B Br2 Cl2 F2 N2 O3'
_chemical_formula_weight 694.94
_space_group_crystal_system monoclinic
_space_group_IT_number 4
_space_group_name_Hall 'P 2yb'
_space_group_name_H-M_alt 'P 1 21 1'
_symmetry_space_group_name_Hall 'P 2yb'
_symmetry_space_group_name_H-M 'P 1 21 1'
_atom_sites_solution_hydrogens geom
_audit_creation_method SHELXL-2014/7
_cell_angle_alpha 90
_cell_angle_beta 98.473(5)
_cell_angle_gamma 90
_cell_formula_units_Z 2
_cell_length_a 14.0387(10)
_cell_length_b 5.7510(4)
_cell_length_c 16.2336(11)
_cell_measurement_reflns_used 2082
_cell_measurement_temperature 90.0(5)
_cell_measurement_theta_max 67.23
_cell_measurement_theta_min 3.18
_cell_volume 1296.34(16)
_computing_cell_refinement 'Bruker SAINT'
_computing_data_collection 'Bruker APEX3'
_computing_data_reduction 'Bruker SAINT'
_computing_structure_refinement 'SHELXL-2014/7 (Sheldrick, 2014)'
_computing_structure_solution 'SHELXS-97 (Sheldrick, 2008)'
_diffrn_ambient_temperature 90.0(5)
_diffrn_measured_fraction_theta_full 0.988
_diffrn_measured_fraction_theta_max 0.987
_diffrn_measurement_device_type 'Bruker Kappa APEX-II DUO'
_diffrn_measurement_method '\f and \w scans'
_diffrn_radiation_monochromator 'QUAZAR multilayer optics'
_diffrn_radiation_source 'I\mS microfocus'
_diffrn_radiation_type CuK\a
_diffrn_radiation_wavelength 1.54184
_diffrn_reflns_av_R_equivalents 0.0593
_diffrn_reflns_av_unetI/netI 0.0782
_diffrn_reflns_Laue_measured_fraction_full 0.988
_diffrn_reflns_Laue_measured_fraction_max 0.987
_diffrn_reflns_limit_h_max 16
_diffrn_reflns_limit_h_min -15
_diffrn_reflns_limit_k_max 6
_diffrn_reflns_limit_k_min -4
_diffrn_reflns_limit_l_max 17
_diffrn_reflns_limit_l_min -19
_diffrn_reflns_number 7138
_diffrn_reflns_point_group_measured_fraction_full 0.991
_diffrn_reflns_point_group_measured_fraction_max 0.990
_diffrn_reflns_theta_full 67.684
_diffrn_reflns_theta_max 68.199
_diffrn_reflns_theta_min 3.183
_exptl_absorpt_coefficient_mu 6.297
_exptl_absorpt_correction_T_max 0.940
_exptl_absorpt_correction_T_min 0.542
_exptl_absorpt_correction_type multi-scan
_exptl_absorpt_process_details 'SADABS (Sheldrick, 2004)'
_exptl_crystal_colour orange
_exptl_crystal_density_diffrn 1.780
_exptl_crystal_description needle
_exptl_crystal_F_000 684
_exptl_crystal_size_max 0.150
_exptl_crystal_size_mid 0.020
_exptl_crystal_size_min 0.010
_refine_diff_density_max 5.260
_refine_diff_density_min -1.091
_refine_diff_density_rms 0.265
_refine_ls_abs_structure_details
;
 Refined as an inversion twin.
;
_refine_ls_abs_structure_Flack 0.37(9)
_refine_ls_extinction_method none
_refine_ls_goodness_of_fit_ref 1.100
_refine_ls_hydrogen_treatment constr
_refine_ls_matrix_type full
_refine_ls_number_parameters 353
_refine_ls_number_reflns 3433
_refine_ls_number_restraints 7
_refine_ls_restrained_S_all 1.100
_refine_ls_R_factor_all 0.1175
_refine_ls_R_factor_gt 0.1002
_refine_ls_shift/su_max 0.000
_refine_ls_shift/su_mean 0.000
_refine_ls_structure_factor_coef Fsqd
_refine_ls_weighting_details 'w=1/[\s^2^(Fo^2^)+(0.2000P)^2^] where P=(Fo^2^+2Fc^2^)/3'
_refine_ls_weighting_scheme calc
_refine_ls_wR_factor_gt 0.2457
_refine_ls_wR_factor_ref 0.2689
_reflns_Friedel_coverage 0.810
_reflns_Friedel_fraction_full 0.995
_reflns_Friedel_fraction_max 0.993
_reflns_number_gt 2753
_reflns_number_total 3433
_reflns_threshold_expression 'I > 2\s(I)'
_cod_data_source_file jo6b02981_si_002.cif
_cod_data_source_block NZhao83
_cod_depositor_comments 'Adding full bibliography for 4032381--4032382.cif.'
_cod_database_code 4032381
_shelx_shelxl_version_number 2014/7
_shelx_space_group_comment
;
The symmetry employed for this shelxl refinement is uniquely defined
by the following loop, which should always be used as a source of
symmetry information in preference to the above space-group names.
They are only intended as comments.
;
_shelx_estimated_absorpt_t_min 0.452
_shelx_estimated_absorpt_t_max 0.940

loop_
_space_group_symop_operation_xyz
'x, y, z'
'-x, y+1/2, -z'

loop_
_atom_site_label
_atom_site_type_symbol
_atom_site_fract_x
_atom_site_fract_y
_atom_site_fract_z
_atom_site_U_iso_or_equiv
_atom_site_adp_type
_atom_site_occupancy
_atom_site_site_symmetry_order
_atom_site_calc_flag
_atom_site_refinement_flags_posn
_atom_site_refinement_flags_adp
Br1 Br 0.56400(13) 0.3011(3) 0.95389(10) 0.0415(5) Uani 1 1 d . .
Br2 Br 0.51202(15) -0.2973(4) 0.61685(12) 0.0468(6) Uani 1 1 d . .
Cl1 Cl 0.7197(3) 0.7747(9) 0.9865(3) 0.0469(11) Uani 1 1 d . .
Cl2 Cl 0.6416(3) -0.2057(9) 0.4588(2) 0.0410(9) Uani 1 1 d . .
F1 F 0.8663(7) 0.328(3) 0.7145(6) 0.051(3) Uani 1 1 d . .
F2 F 0.7736(8) 0.622(2) 0.6480(6) 0.049(3) Uani 1 1 d . .
O1 O 0.8180(8) 0.789(2) 0.8185(7) 0.035(2) Uani 1 1 d . .
O2 O 0.5596(9) -0.013(3) 0.7890(8) 0.043(3) Uani 1 1 d . .
O3 O 0.7785(9) 0.262(2) 0.5251(7) 0.045(3) Uani 1 1 d . .
N1 N 0.7296(12) 0.467(3) 0.7744(10) 0.045(4) Uani 1 1 d . .
N2 N 0.7096(11) 0.230(3) 0.6454(9) 0.044(4) Uani 1 1 d . .
C1 C 0.7544(15) 0.626(4) 0.8355(12) 0.050(5) Uani 1 1 d . .
C2 C 0.7068(15) 0.600(4) 0.9008(12) 0.047(5) Uani 1 1 d . .
C3 C 0.6482(15) 0.410(4) 0.8809(11) 0.044(4) Uani 1 1 d . .
C4 C 0.6582(12) 0.312(4) 0.8048(10) 0.041(4) Uani 1 1 d . U
C5 C 0.6203(15) 0.140(3) 0.7548(12) 0.045(4) Uani 1 1 d . .
C6 C 0.6385(14) 0.100(4) 0.6756(12) 0.043(4) Uani 1 1 d . .
C7 C 0.6031(13) -0.069(4) 0.6144(11) 0.040(4) Uani 1 1 d . .
C8 C 0.6589(15) -0.035(4) 0.5494(11) 0.047(5) Uani 1 1 d . .
C9 C 0.7185(14) 0.150(3) 0.5703(12) 0.043(5) Uani 1 1 d . .
C10 C 0.4610(15) 0.032(4) 0.7815(12) 0.048(5) Uani 1 1 d . .
C11 C 0.4184(13) 0.233(4) 0.7483(12) 0.049(5) Uani 1 1 d . .
H11 H 0.4565 0.3490 0.7271 0.058 Uiso 1 1 calc R U
C12 C 0.3210(16) 0.268(4) 0.7457(13) 0.058(6) Uani 1 1 d . .
H12 H 0.2921 0.4097 0.7245 0.069 Uiso 1 1 calc R U
C13 C 0.2653(16) 0.095(5) 0.7741(16) 0.062(6) Uani 1 1 d . .
H13 H 0.1977 0.1157 0.7710 0.074 Uiso 1 1 calc R U
C14 C 0.3086(18) -0.109(6) 0.8074(16) 0.078(9) Uani 1 1 d . .
H14 H 0.2695 -0.2258 0.8266 0.093 Uiso 1 1 calc R U
C15 C 0.4062(15) -0.146(4) 0.8132(11) 0.047(5) Uani 1 1 d . .
H15 H 0.4354 -0.2843 0.8372 0.057 Uiso 1 1 calc R U
C16 C 0.9158(12) 0.770(3) 0.8573(11) 0.041(4) Uani 1 1 d . .
C17 C 0.9459(16) 0.574(4) 0.9008(14) 0.051(5) Uani 1 1 d . .
H17 H 0.9024 0.4506 0.9062 0.062 Uiso 1 1 calc R U
C18 C 1.0450(15) 0.559(4) 0.9382(13) 0.049(5) Uani 1 1 d . .
H18 H 1.0681 0.4245 0.9689 0.059 Uiso 1 1 calc R U
C19 C 1.1052(14) 0.739(4) 0.9290(11) 0.051(6) Uani 1 1 d . .
H19 H 1.1704 0.7350 0.9550 0.062 Uiso 1 1 calc R U
C20 C 1.0696(16) 0.933(4) 0.8804(13) 0.056(6) Uani 1 1 d . .
H20 H 1.1120 1.0566 0.8718 0.067 Uiso 1 1 calc R U
C21 C 0.9727(13) 0.945(4) 0.8450(12) 0.045(4) Uani 1 1 d . .
H21 H 0.9485 1.0758 0.8128 0.054 Uiso 1 1 calc R U
C22 C 0.8305(14) 0.126(4) 0.4733(12) 0.046(4) Uani 1 1 d . .
C23 C 0.8727(15) -0.082(4) 0.5001(13) 0.048(5) Uani 1 1 d . .
H23 H 0.8667 -0.1434 0.5535 0.057 Uiso 1 1 calc R U
C24 C 0.9267(13) -0.206(5) 0.4437(14) 0.059(5) Uani 1 1 d . .
H24 H 0.9499 -0.3591 0.4557 0.071 Uiso 1 1 calc R U
C25 C 0.9428(16) -0.092(5) 0.3724(15) 0.061(6) Uani 1 1 d . .
H25 H 0.9848 -0.1601 0.3383 0.073 Uiso 1 1 calc R U
C26 C 0.8999(17) 0.115(5) 0.3499(13) 0.061(6) Uani 1 1 d . .
H26 H 0.9089 0.1799 0.2977 0.073 Uiso 1 1 calc R U
C27 C 0.8435(14) 0.238(4) 0.3991(11) 0.051(5) Uani 1 1 d . .
H27 H 0.8162 0.3850 0.3835 0.062 Uiso 1 1 calc R U
B1 B 0.7728(15) 0.412(4) 0.6934(13) 0.042(5) Uani 1 1 d . .

loop_
_atom_site_aniso_label
_atom_site_aniso_U_11
_atom_site_aniso_U_22
_atom_site_aniso_U_33
_atom_site_aniso_U_23
_atom_site_aniso_U_13
_atom_site_aniso_U_12
Br1 0.0451(10) 0.0401(10) 0.0433(8) -0.0004(8) 0.0197(7) -0.0018(8)
Br2 0.0460(11) 0.0410(11) 0.0562(10) -0.0019(8) 0.0170(8) -0.0057(9)
Cl1 0.046(2) 0.048(3) 0.0489(19) -0.009(2) 0.0147(17) 0.000(2)
Cl2 0.045(2) 0.038(2) 0.0427(17) -0.0004(19) 0.0145(15) -0.001(2)
F1 0.035(5) 0.077(9) 0.043(5) 0.002(5) 0.015(4) 0.000(6)
F2 0.055(7) 0.041(6) 0.052(5) 0.003(5) 0.011(5) -0.004(5)
O1 0.034(6) 0.023(5) 0.051(6) 0.004(5) 0.013(5) 0.003(6)
O2 0.037(7) 0.041(7) 0.055(7) 0.003(6) 0.019(6) -0.003(6)
O3 0.044(7) 0.043(9) 0.052(6) -0.004(6) 0.020(5) 0.002(6)
N1 0.037(9) 0.038(9) 0.063(9) 0.002(7) 0.016(7) 0.000(7)
N2 0.038(8) 0.049(10) 0.049(7) -0.006(7) 0.014(6) 0.000(7)
C1 0.046(11) 0.051(13) 0.050(10) -0.004(9) 0.001(8) 0.014(10)
C2 0.047(11) 0.048(11) 0.048(9) -0.018(9) 0.010(8) 0.008(9)
C3 0.048(11) 0.043(11) 0.041(8) 0.007(8) 0.013(8) 0.006(9)
C4 0.037(6) 0.046(6) 0.044(5) 0.005(5) 0.014(5) -0.006(5)
C5 0.045(11) 0.034(11) 0.057(10) 0.006(8) 0.011(8) 0.004(8)
C6 0.042(10) 0.034(10) 0.059(10) 0.000(9) 0.020(9) 0.000(8)
C7 0.031(9) 0.045(12) 0.045(9) 0.007(8) 0.012(7) -0.006(8)
C8 0.050(11) 0.060(13) 0.036(8) 0.007(8) 0.020(8) 0.001(10)
C9 0.042(10) 0.036(12) 0.058(10) 0.014(8) 0.027(8) 0.008(8)
C10 0.044(11) 0.053(13) 0.053(10) -0.016(9) 0.026(9) -0.006(10)
C11 0.039(10) 0.050(14) 0.061(10) 0.012(9) 0.025(8) 0.014(9)
C12 0.052(12) 0.059(16) 0.066(11) 0.012(11) 0.021(9) 0.020(11)
C13 0.038(12) 0.057(14) 0.090(16) -0.011(13) 0.010(11) 0.003(11)
C14 0.060(15) 0.10(2) 0.083(15) -0.029(16) 0.042(13) -0.028(16)
C15 0.052(11) 0.046(13) 0.050(9) -0.014(8) 0.028(8) -0.004(9)
C16 0.037(9) 0.035(11) 0.054(9) -0.012(8) 0.019(7) 0.002(8)
C17 0.047(11) 0.035(11) 0.079(13) 0.001(10) 0.033(10) 0.001(9)
C18 0.040(10) 0.047(13) 0.061(11) 0.000(9) 0.011(9) 0.015(9)
C19 0.040(10) 0.066(17) 0.053(9) -0.007(10) 0.023(8) -0.001(10)
C20 0.063(14) 0.054(14) 0.056(11) 0.000(10) 0.032(10) -0.004(11)
C21 0.028(9) 0.047(12) 0.063(11) -0.002(9) 0.017(8) 0.000(8)
C22 0.044(11) 0.037(10) 0.062(11) 0.000(9) 0.019(9) -0.001(9)
C23 0.041(10) 0.041(11) 0.065(11) 0.003(9) 0.017(9) -0.008(9)
C24 0.030(9) 0.055(13) 0.094(14) 0.007(13) 0.015(9) 0.006(10)
C25 0.043(12) 0.074(17) 0.071(13) -0.021(13) 0.025(10) 0.005(12)
C26 0.056(13) 0.072(16) 0.059(11) -0.014(11) 0.026(10) 0.004(12)
C27 0.041(10) 0.060(15) 0.056(9) -0.013(9) 0.018(8) -0.007(9)
B1 0.030(10) 0.051(13) 0.045(10) 0.004(9) 0.007(8) 0.001(9)

loop_
_atom_type_symbol
_atom_type_description
_atom_type_scat_dispersion_real
_atom_type_scat_dispersion_imag
_atom_type_scat_source
C C 0.0181 0.0091 'International Tables Vol C Tables 4.2.6.8 and 6.1.1.4'
H H 0.0000 0.0000 'International Tables Vol C Tables 4.2.6.8 and 6.1.1.4'
B B 0.0090 0.0039 'International Tables Vol C Tables 4.2.6.8 and 6.1.1.4'
N N 0.0311 0.0180 'International Tables Vol C Tables 4.2.6.8 and 6.1.1.4'
O O 0.0492 0.0322 'International Tables Vol C Tables 4.2.6.8 and 6.1.1.4'
F F 0.0727 0.0534 'International Tables Vol C Tables 4.2.6.8 and 6.1.1.4'
Cl Cl 0.3639 0.7018 'International Tables Vol C Tables 4.2.6.8 and 6.1.1.4'
Br Br -0.6763 1.2805 'International Tables Vol C Tables 4.2.6.8 and 6.1.1.4'

loop_
_geom_angle_atom_site_label_1
_geom_angle_atom_site_label_2
_geom_angle_atom_site_label_3
_geom_angle
C1 O1 C16 118.6(15)
C10 O2 C5 120.3(16)
C9 O3 C22 118.4(15)
C1 N1 C4 106.0(16)
C1 N1 B1 131.5(17)
C4 N1 B1 121.8(16)
C9 N2 C6 107.8(16)
C9 N2 B1 125.9(16)
C6 N2 B1 126.0(15)
C2 C1 O1 131(2)
C2 C1 N1 114(2)
O1 C1 N1 115.2(16)
C1 C2 C3 104.6(17)
C1 C2 Cl1 125.1(19)
C3 C2 Cl1 130.3(15)
C2 C3 C4 113.3(16)
C2 C3 Br1 121.3(14)
C4 C3 Br1 125.3(16)
C5 C4 C3 139.3(18)
C5 C4 N1 118.1(15)
C3 C4 N1 102.5(17)
C4 C5 C6 125.5(19)
C4 C5 O2 115.8(16)
C6 C5 O2 118.7(18)
C5 C6 N2 119.0(18)
C5 C6 C7 132.4(18)
N2 C6 C7 108.4(15)
C8 C7 C6 104.4(17)
C8 C7 Br2 125.3(16)
C6 C7 Br2 130.2(13)
C9 C8 C7 108.0(17)
C9 C8 Cl2 130.4(14)
C7 C8 Cl2 121.5(17)
N2 C9 O3 118.9(18)
N2 C9 C8 111.2(15)
O3 C9 C8 129.8(17)
C11 C10 O2 124.0(18)
C11 C10 C15 121.3(19)
O2 C10 C15 115(2)
C12 C11 C10 121(2)
C12 C11 H11 119.7
C10 C11 H11 119.7
C11 C12 C13 119(2)
C11 C12 H12 120.3
C13 C12 H12 120.3
C12 C13 C14 120(2)
C12 C13 H13 120.1
C14 C13 H13 120.1
C15 C14 C13 122(3)
C15 C14 H14 118.9
C13 C14 H14 118.9
C14 C15 C10 117(2)
C14 C15 H15 121.7
C10 C15 H15 121.7
C21 C16 C17 124.1(19)
C21 C16 O1 116.2(18)
C17 C16 O1 119.7(17)
C16 C17 C18 118.5(19)
C16 C17 H17 120.8
C18 C17 H17 120.8
C19 C18 C17 119(2)
C19 C18 H18 120.5
C17 C18 H18 120.5
C18 C19 C20 119(2)
C18 C19 H19 120.4
C20 C19 H19 120.4
C21 C20 C19 121(2)
C21 C20 H20 119.7
C19 C20 H20 119.7
C16 C21 C20 118(2)
C16 C21 H21 120.8
C20 C21 H21 120.8
C23 C22 C27 124.4(19)
C23 C22 O3 121.5(17)
C27 C22 O3 113.7(18)
C22 C23 C24 117.6(19)
C22 C23 H23 121.2
C24 C23 H23 121.2
C25 C24 C23 118(2)
C25 C24 H24 121.2
C23 C24 H24 121.2
C26 C25 C24 121(2)
C26 C25 H25 119.3
C24 C25 H25 119.3
C25 C26 C27 124(2)
C25 C26 H26 118.2
C27 C26 H26 118.2
C26 C27 C22 115(2)
C26 C27 H27 122.6
C22 C27 H27 122.6
F1 B1 F2 110.2(16)
F1 B1 N2 110.3(18)
F2 B1 N2 111.7(15)
F1 B1 N1 109.5(15)
F2 B1 N1 107.5(17)
N2 B1 N1 107.6(15)

loop_
_geom_bond_atom_site_label_1
_geom_bond_atom_site_label_2
_geom_bond_distance
Br1 C3 1.898(18)
Br2 C7 1.837(18)
Cl1 C2 1.703(18)
Cl2 C8 1.76(2)
F1 B1 1.39(2)
F2 B1 1.41(3)
O1 C1 1.35(3)
O1 C16 1.43(2)
O2 C10 1.40(2)
O2 C5 1.40(2)
O3 C9 1.36(2)
O3 C22 1.42(2)
N1 C1 1.36(3)
N1 C4 1.48(2)
N1 B1 1.56(3)
N2 C9 1.33(2)
N2 C6 1.39(2)
N2 B1 1.51(3)
C1 C2 1.34(3)
C2 C3 1.38(3)
C3 C4 1.38(3)
C4 C5 1.34(3)
C5 C6 1.37(3)
C6 C7 1.43(3)
C7 C8 1.42(2)
C8 C9 1.37(3)
C10 C11 1.38(3)
C10 C15 1.42(3)
C11 C12 1.38(3)
C11 H11 0.9500
C12 C13 1.39(4)
C12 H12 0.9500
C13 C14 1.39(4)
C13 H13 0.9500
C14 C15 1.38(3)
C14 H14 0.9500
C15 H15 0.9500
C16 C21 1.32(3)
C16 C17 1.37(3)
C17 C18 1.44(3)
C17 H17 0.9500
C18 C19 1.36(3)
C18 H18 0.9500
C19 C20 1.41(3)
C19 H19 0.9500
C20 C21 1.40(3)
C20 H20 0.9500
C21 H21 0.9500
C22 C23 1.38(3)
C22 C27 1.40(3)
C23 C24 1.46(3)
C23 H23 0.9500
C24 C25 1.38(3)
C24 H24 0.9500
C25 C26 1.36(4)
C25 H25 0.9500
C26 C27 1.40(3)
C26 H26 0.9500
C27 H27 0.9500

loop_
_geom_torsion_atom_site_label_1
_geom_torsion_atom_site_label_2
_geom_torsion_atom_site_label_3
_geom_torsion_atom_site_label_4
_geom_torsion
C16 O1 C1 C2 80(3)
C16 O1 C1 N1 -104.1(18)
C4 N1 C1 C2 -2(2)
B1 N1 C1 C2 -172(2)
C4 N1 C1 O1 -178.3(16)
B1 N1 C1 O1 11(3)
O1 C1 C2 C3 177(2)
N1 C1 C2 C3 1(2)
O1 C1 C2 Cl1 -3(3)
N1 C1 C2 Cl1 -178.8(15)
C1 C2 C3 C4 1(2)
Cl1 C2 C3 C4 -179.9(17)
C1 C2 C3 Br1 -179.5(15)
Cl1 C2 C3 Br1 0(3)
C2 C3 C4 C5 -177(3)
Br1 C3 C4 C5 3(4)
C2 C3 C4 N1 -2(2)
Br1 C3 C4 N1 178.5(14)
C1 N1 C4 C5 178.7(18)
B1 N1 C4 C5 -10(3)
C1 N1 C4 C3 2(2)
B1 N1 C4 C3 173.6(17)
C3 C4 C5 C6 172(2)
N1 C4 C5 C6 -3(3)
C3 C4 C5 O2 -10(4)
N1 C4 C5 O2 174.7(16)
C10 O2 C5 C4 90(2)
C10 O2 C5 C6 -92(2)
C4 C5 C6 N2 7(3)
O2 C5 C6 N2 -170.6(17)
C4 C5 C6 C7 -178(2)
O2 C5 C6 C7 4(3)
C9 N2 C6 C5 175.8(18)
B1 N2 C6 C5 2(3)
C9 N2 C6 C7 0(2)
B1 N2 C6 C7 -173.6(18)
C5 C6 C7 C8 -173(2)
N2 C6 C7 C8 2(2)
C5 C6 C7 Br2 3(4)
N2 C6 C7 Br2 178.2(15)
C6 C7 C8 C9 -3(2)
Br2 C7 C8 C9 -179.7(14)
C6 C7 C8 Cl2 179.8(15)
Br2 C7 C8 Cl2 3(3)
C6 N2 C9 O3 175.0(17)
B1 N2 C9 O3 -11(3)
C6 N2 C9 C8 -2(2)
B1 N2 C9 C8 171.5(18)
C22 O3 C9 N2 144.7(18)
C22 O3 C9 C8 -39(3)
C7 C8 C9 N2 3(2)
Cl2 C8 C9 N2 -179.8(17)
C7 C8 C9 O3 -173.4(19)
Cl2 C8 C9 O3 3(3)
C5 O2 C10 C11 -7(3)
C5 O2 C10 C15 175.2(16)
O2 C10 C11 C12 -177.6(19)
C15 C10 C11 C12 1(3)
C10 C11 C12 C13 -2(3)
C11 C12 C13 C14 2(4)
C12 C13 C14 C15 0(4)
C13 C14 C15 C10 -2(3)
C11 C10 C15 C14 1(3)
O2 C10 C15 C14 179.7(18)
C1 O1 C16 C21 -173.8(16)
C1 O1 C16 C17 9(2)
C21 C16 C17 C18 2(3)
O1 C16 C17 C18 179.2(15)
C16 C17 C18 C19 0(3)
C17 C18 C19 C20 -2(3)
C18 C19 C20 C21 3(3)
C17 C16 C21 C20 -2(3)
O1 C16 C21 C20 -178.9(15)
C19 C20 C21 C16 -1(3)
C9 O3 C22 C23 -42(3)
C9 O3 C22 C27 145.1(18)
C27 C22 C23 C24 -6(3)
O3 C22 C23 C24 -178.3(18)
C22 C23 C24 C25 8(3)
C23 C24 C25 C26 -8(4)
C24 C25 C26 C27 5(4)
C25 C26 C27 C22 -3(3)
C23 C22 C27 C26 3(3)
O3 C22 C27 C26 175.8(18)
C9 N2 B1 F1 -66(2)
C6 N2 B1 F1 107(2)
C9 N2 B1 F2 57(3)
C6 N2 B1 F2 -130.2(19)
C9 N2 B1 N1 174.8(18)
C6 N2 B1 N1 -12(3)
C1 N1 B1 F1 65(3)
C4 N1 B1 F1 -104(2)
C1 N1 B1 F2 -54(3)
C4 N1 B1 F2 136.3(17)
C1 N1 B1 N2 -174.9(19)
C4 N1 B1 N2 16(2)
